data_7220262
loop_
_publ_author_name
'Thu\'ery, Pierre'
'Harrowfield, Jack'

_publ_section_title
;
 Solvent effects in solvo-hydrothermal synthesis of uranyl ion complexes
 with 1,3-adamantanediacetate
;
_journal_issue 21
_journal_name_full CrystEngComm
_journal_page_first 4006
_journal_paper_doi 10.1039/C5CE00401B
_journal_volume 17
_journal_year 2015
_chemical_formula_sum 'C15 H19.5 N0.5 O6 U'
_chemical_formula_weight 540.84
_space_group_crystal_system monoclinic
_space_group_IT_number 15
_space_group_name_Hall '-C 2yc'
_space_group_name_H-M_alt 'C 1 2/c 1'
_symmetry_space_group_name_Hall '-C 2yc'
_symmetry_space_group_name_H-M 'C 1 2/c 1'
_atom_sites_solution_hydrogens mixed
_audit_creation_method SHELXL-2014
_audit_update_record
;
2015-02-03 deposited with the CCDC.
2015-04-15 downloaded from the CCDC.
;
_cell_angle_alpha 90
_cell_angle_beta 117.251(2)
_cell_angle_gamma 90
_cell_formula_units_Z 8
_cell_length_a 22.0938(11)
_cell_length_b 9.4870(3)
_cell_length_c 17.2485(9)
_cell_measurement_reflns_used 59880
_cell_measurement_temperature 150(2)
_cell_measurement_theta_max 30.50
_cell_measurement_theta_min 2.95
_cell_volume 3214.1(3)
_computing_cell_refinement 'HKL2000 (Otwinowski & Minor, 1997)'
_computing_data_collection 'COLLECT (Nonius, 1998)'
_computing_data_reduction 'HKL2000 (Otwinowski & Minor, 1997)'
_computing_molecular_graphics 'SHELXTL (Sheldrick, 2008)'
_computing_publication_material 'SHELXTL (Sheldrick, 2008); PLATON (Spek, 2003)'
_computing_structure_refinement 'SHELXL-97 (Sheldrick, 2008)'
_computing_structure_solution 'SHELXT (Sheldrick, 2014)'
_diffrn_ambient_temperature 150(2)
_diffrn_measured_fraction_theta_full 0.998
_diffrn_measured_fraction_theta_max 0.999
_diffrn_measurement_device_type 'Nonius Kappa-CCD area-detector diffractometer'
_diffrn_measurement_method 'two \f and six \w scans with 2\% steps (484 frames)'
_diffrn_radiation_monochromator graphite
_diffrn_radiation_source 'fine-focus sealed tube'
_diffrn_radiation_type MoK\a
_diffrn_radiation_wavelength 0.71073
_diffrn_reflns_av_R_equivalents 0.0368
_diffrn_reflns_av_unetI/netI 0.0393
_diffrn_reflns_Laue_measured_fraction_full 0.998
_diffrn_reflns_Laue_measured_fraction_max 0.999
_diffrn_reflns_limit_h_max 31
_diffrn_reflns_limit_h_min -31
_diffrn_reflns_limit_k_max 13
_diffrn_reflns_limit_k_min -13
_diffrn_reflns_limit_l_max 24
_diffrn_reflns_limit_l_min -24
_diffrn_reflns_number 59880
_diffrn_reflns_point_group_measured_fraction_full 0.998
_diffrn_reflns_point_group_measured_fraction_max 0.999
_diffrn_reflns_theta_full 25.242
_diffrn_reflns_theta_max 30.503
_diffrn_reflns_theta_min 2.952
_diffrn_standards_decay_% 0
_diffrn_standards_interval_time 0
_diffrn_standards_number 0
_exptl_absorpt_coefficient_mu 10.128
_exptl_absorpt_correction_T_max 0.445
_exptl_absorpt_correction_T_min 0.269
_exptl_absorpt_correction_type multi-scan
_exptl_absorpt_process_details 'SCALEPACK (Otwinowski & Minor, 1997)'
_exptl_crystal_colour 'translucent light yellow'
_exptl_crystal_density_diffrn 2.235
_exptl_crystal_description parallelepiped
_exptl_crystal_F_000 2024
_exptl_crystal_size_max 0.13
_exptl_crystal_size_mid 0.09
_exptl_crystal_size_min 0.08
_refine_diff_density_max 0.989
_refine_diff_density_min -1.186
_refine_diff_density_rms 0.129
_refine_ls_extinction_method none
_refine_ls_goodness_of_fit_ref 1.073
_refine_ls_hydrogen_treatment constr
_refine_ls_matrix_type full
_refine_ls_number_parameters 227
_refine_ls_number_reflns 4910
_refine_ls_number_restraints 0
_refine_ls_restrained_S_all 1.073
_refine_ls_R_factor_all 0.0303
_refine_ls_R_factor_gt 0.0240
_refine_ls_shift/su_max 0.002
_refine_ls_shift/su_mean 0.000
_refine_ls_structure_factor_coef Fsqd
_refine_ls_weighting_details 'w=1/[\s^2^(Fo^2^)+(0.0228P)^2^+2.2353P] where P=(Fo^2^+2Fc^2^)/3'
_refine_ls_weighting_scheme calc
_refine_ls_wR_factor_gt 0.0550
_refine_ls_wR_factor_ref 0.0565
_reflns_Friedel_coverage 0.000
_reflns_number_gt 4324
_reflns_number_total 4910
_reflns_threshold_expression 'I > 2\s(I)'
_cod_data_source_file c5ce00401b1.cif
_cod_data_source_block 3
_cod_depositor_comments 'Adding full bibliography for 7220260--7220264.cif.'
_cod_original_formula_sum 'C15 H19.50 N0.50 O6 U'
_cod_database_code 7220262
_shelx_space_group_comment
;
The symmetry employed for this shelxl refinement is uniquely defined
by the following loop, which should always be used as a source of
symmetry information in preference to the above space-group names.
They are only intended as comments.
;
_shelxl_version_number 2014-3

loop_
_space_group_symop_operation_xyz
'x, y, z'
'-x, y, -z+1/2'
'x+1/2, y+1/2, z'
'-x+1/2, y+1/2, -z+1/2'
'-x, -y, -z'
'x, -y, z-1/2'
'-x+1/2, -y+1/2, -z'
'x+1/2, -y+1/2, z-1/2'

loop_
_atom_site_label
_atom_site_type_symbol
_atom_site_fract_x
_atom_site_fract_y
_atom_site_fract_z
_atom_site_U_iso_or_equiv
_atom_site_adp_type
_atom_site_occupancy
_atom_site_site_symmetry_order
_atom_site_calc_flag
_atom_site_refinement_flags_posn
_atom_site_refinement_flags_adp
_atom_site_refinement_flags_occupancy
U1 U 0.01081(2) 0.71759(5) 0.49300(3) 0.01961(5) Uani 0.91 1 d . . P
U2 U -0.0029(2) 0.7175(6) 0.5004(3) 0.0448(10) Uani 0.09 1 d . . P
O1 O -0.00601(12) 0.7027(2) 0.38390(15) 0.0317(5) Uani 1 1 d . . .
O2 O 0.02472(12) 0.7267(2) 0.60235(14) 0.0304(5) Uani 1 1 d . . .
O3 O 0.13307(10) 0.6571(2) 0.55547(15) 0.0338(5) Uani 1 1 d . . .
O4 O 0.06612(10) 0.4767(2) 0.53019(14) 0.0281(5) Uani 1 1 d . . .
O5 O 0.41242(10) 0.3514(2) 0.45731(14) 0.0293(5) Uani 1 1 d . . .
O6 O 0.43651(11) 0.5742(3) 0.49703(16) 0.0342(5) Uani 1 1 d . . .
N1 N 0.1496(5) 0.4966(8) 0.8108(6) 0.073(3) Uani 0.5 1 d . . P
C1 C 0.25674(14) 0.4700(4) 0.64013(19) 0.0264(6) Uani 1 1 d . . .
C2 C 0.25798(13) 0.4712(3) 0.55189(18) 0.0228(6) Uani 1 1 d . . .
H2A H 0.2287 0.5487 0.5155 0.027 Uiso 1 1 calc R U .
H2B H 0.2392 0.3812 0.5211 0.027 Uiso 1 1 calc R U .
C3 C 0.33069(14) 0.4909(3) 0.56345(19) 0.0231(6) Uani 1 1 d . . .
C4 C 0.35887(15) 0.6313(3) 0.6117(2) 0.0288(6) Uani 1 1 d . . .
H4A H 0.4058 0.6460 0.6199 0.035 Uiso 1 1 calc R U .
H4B H 0.3303 0.7104 0.5764 0.035 Uiso 1 1 calc R U .
C5 C 0.35917(15) 0.6291(4) 0.7011(2) 0.0332(7) Uani 1 1 d . . .
H5 H 0.3779 0.7202 0.7320 0.040 Uiso 1 1 calc R U .
C6 C 0.28596(15) 0.6097(4) 0.6880(2) 0.0289(7) Uani 1 1 d . . .
H6A H 0.2858 0.6090 0.7453 0.035 Uiso 1 1 calc R U .
H6B H 0.2573 0.6892 0.6534 0.035 Uiso 1 1 calc R U .
C7 C 0.30294(15) 0.3486(4) 0.69586(19) 0.0305(7) Uani 1 1 d . . .
H7A H 0.3031 0.3467 0.7533 0.037 Uiso 1 1 calc R U .
H7B H 0.2847 0.2574 0.6665 0.037 Uiso 1 1 calc R U .
C8 C 0.37568(15) 0.3682(4) 0.7088(2) 0.0321(7) Uani 1 1 d . . .
H8 H 0.4047 0.2887 0.7447 0.039 Uiso 1 1 calc R U .
C9 C 0.37547(15) 0.3696(4) 0.61959(19) 0.0287(6) Uani 1 1 d . . .
H9A H 0.3578 0.2787 0.5895 0.034 Uiso 1 1 calc R U .
H9B H 0.4226 0.3815 0.6278 0.034 Uiso 1 1 calc R U .
C10 C 0.40401(15) 0.5069(4) 0.7556(2) 0.0365(9) Uani 1 1 d . . .
H10A H 0.4512 0.5200 0.7643 0.044 Uiso 1 1 calc R U .
H10B H 0.4050 0.5055 0.8136 0.044 Uiso 1 1 calc R U .
C11 C 0.18466(14) 0.4375(4) 0.62813(19) 0.0279(6) Uani 1 1 d . . .
H11A H 0.1736 0.3392 0.6071 0.033 Uiso 1 1 calc R U .
H11B H 0.1862 0.4411 0.6864 0.033 Uiso 1 1 calc R U .
C12 C 0.12735(14) 0.5282(4) 0.5686(2) 0.0263(6) Uani 1 1 d . . .
C13 C 0.32741(14) 0.4898(3) 0.47142(19) 0.0243(6) Uani 1 1 d . . .
H13A H 0.2974 0.4120 0.4368 0.029 Uiso 1 1 calc R U .
H13B H 0.3071 0.5794 0.4413 0.029 Uiso 1 1 calc R U .
C14 C 0.39629(15) 0.4720(3) 0.47499(19) 0.0239(6) Uani 1 1 d . . .
C15 C 0.0932(6) 0.5091(8) 0.7916(6) 0.052(2) Uani 0.5 1 d . . P
C16 C 0.0195(7) 0.5282(9) 0.7609(13) 0.070(5) Uani 0.5 1 d . . P
H16A H 0.0115 0.6203 0.7803 0.105 Uiso 0.5 1 d R U P
H16B H 0.0027 0.4536 0.7853 0.105 Uiso 0.5 1 d R U P
H16C H -0.0045 0.5236 0.6971 0.105 Uiso 0.5 1 d R U P

loop_
_atom_site_aniso_label
_atom_site_aniso_U_11
_atom_site_aniso_U_22
_atom_site_aniso_U_33
_atom_site_aniso_U_23
_atom_site_aniso_U_13
_atom_site_aniso_U_12
U1 0.01860(8) 0.01847(9) 0.02401(9) -0.00159(6) 0.01170(6) -0.00096(6)
U2 0.060(3) 0.0248(13) 0.0437(16) 0.0040(9) 0.0185(15) 0.0034(16)
O1 0.0357(12) 0.0332(14) 0.0290(11) -0.0004(9) 0.0173(10) 0.0011(9)
O2 0.0331(12) 0.0352(14) 0.0230(10) -0.0039(9) 0.0128(9) -0.0011(10)
O3 0.0231(10) 0.0278(12) 0.0513(14) 0.0037(11) 0.0177(10) 0.0000(9)
O4 0.0189(9) 0.0243(11) 0.0376(12) -0.0017(9) 0.0100(9) -0.0018(9)
O5 0.0285(10) 0.0269(12) 0.0369(12) -0.0029(10) 0.0188(9) 0.0018(9)
O6 0.0336(11) 0.0229(12) 0.0552(14) -0.0049(11) 0.0281(11) -0.0028(10)
N1 0.081(6) 0.053(6) 0.079(6) -0.009(4) 0.031(5) -0.006(5)
C1 0.0186(12) 0.0317(16) 0.0296(15) -0.0005(13) 0.0117(11) -0.0028(12)
C2 0.0189(12) 0.0243(14) 0.0265(14) -0.0006(12) 0.0116(11) -0.0008(11)
C3 0.0191(12) 0.0257(16) 0.0268(14) -0.0003(11) 0.0125(11) 0.0001(11)
C4 0.0259(13) 0.0282(17) 0.0359(16) -0.0057(13) 0.0174(12) -0.0075(12)
C5 0.0273(14) 0.038(2) 0.0354(17) -0.0147(15) 0.0157(13) -0.0098(13)
C6 0.0284(14) 0.0315(18) 0.0312(15) -0.0067(13) 0.0173(12) -0.0028(13)
C7 0.0271(14) 0.040(2) 0.0272(15) 0.0039(14) 0.0150(12) 0.0002(14)
C8 0.0231(14) 0.043(2) 0.0296(15) 0.0059(14) 0.0116(12) 0.0056(13)
C9 0.0250(13) 0.0287(17) 0.0320(15) 0.0004(13) 0.0125(12) 0.0028(12)
C10 0.0205(14) 0.061(3) 0.0278(16) -0.0062(15) 0.0109(12) -0.0025(14)
C11 0.0233(13) 0.0273(17) 0.0349(16) 0.0029(13) 0.0150(12) 0.0015(12)
C12 0.0222(13) 0.0288(15) 0.0320(15) -0.0036(13) 0.0159(12) -0.0028(12)
C13 0.0198(12) 0.0273(17) 0.0271(14) -0.0005(12) 0.0120(11) 0.0017(11)
C14 0.0278(14) 0.0200(14) 0.0270(14) 0.0014(12) 0.0153(12) 0.0002(12)
C15 0.081(7) 0.028(4) 0.054(5) -0.002(3) 0.038(5) -0.003(4)
C16 0.123(16) 0.050(4) 0.076(10) -0.010(6) 0.080(14) -0.008(6)

loop_
_atom_type_symbol
_atom_type_description
_atom_type_scat_dispersion_real
_atom_type_scat_dispersion_imag
_atom_type_scat_source
C C 0.0033 0.0016 'International Tables Vol C Tables 4.2.6.8 and 6.1.1.4'
H H 0.0000 0.0000 'International Tables Vol C Tables 4.2.6.8 and 6.1.1.4'
O O 0.0106 0.0060 'International Tables Vol C Tables 4.2.6.8 and 6.1.1.4'
U U -9.6767 9.6646 'International Tables Vol C Tables 4.2.6.8 and 6.1.1.4'
N N 0.0061 0.0033 'International Tables Vol C Tables 4.2.6.8 and 6.1.1.4'

loop_
_geom_angle_atom_site_label_1
_geom_angle_atom_site_label_2
_geom_angle_atom_site_label_3
_geom_angle
_geom_angle_site_symmetry_1
_geom_angle_site_symmetry_3
O1 U1 O2 177.27(11) . .
O1 U1 O6 90.04(10) . 7_566
O2 U1 O6 92.54(10) . 7_566
O1 U1 O5 92.67(9) . 3_455
O2 U1 O5 86.61(9) . 3_455
O6 U1 O5 85.99(8) 7_566 3_455
O1 U1 O4 88.48(9) . 5_566
O2 U1 O4 88.82(9) . 5_566
O6 U1 O4 168.45(8) 7_566 5_566
O5 U1 O4 82.64(7) 3_455 5_566
O1 U1 O3 95.83(10) . .
O2 U1 O3 85.70(10) . .
O6 U1 O3 75.40(8) 7_566 .
O5 U1 O3 159.49(8) 3_455 .
O4 U1 O3 116.15(8) 5_566 .
O1 U1 O4 92.28(9) . .
O2 U1 O4 86.90(9) . .
O6 U1 O4 126.72(8) 7_566 .
O5 U1 O4 146.89(7) 3_455 .
O4 U1 O4 64.80(8) 5_566 .
O3 U1 O4 51.41(7) . .
C12 O3 U1 97.12(17) . .
C12 O4 U1 149.5(2) . 5_566
C12 O4 U1 93.39(19) . .
U1 O4 U1 115.20(8) 5_566 .
C14 O5 U1 138.6(2) . 3_545
C14 O6 U1 166.0(2) . 7_566
C2 C1 C6 109.4(3) . .
C2 C1 C11 110.8(2) . .
C6 C1 C11 113.5(3) . .
C2 C1 C7 108.4(2) . .
C6 C1 C7 108.2(3) . .
C11 C1 C7 106.4(3) . .
C1 C2 C3 111.4(2) . .
C1 C2 H2A 109.4 . .
C3 C2 H2A 109.4 . .
C1 C2 H2B 109.4 . .
C3 C2 H2B 109.4 . .
H2A C2 H2B 108.0 . .
C2 C3 C9 108.9(2) . .
C2 C3 C4 108.4(2) . .
C9 C3 C4 108.8(3) . .
C2 C3 C13 108.0(2) . .
C9 C3 C13 110.7(2) . .
C4 C3 C13 112.1(2) . .
C5 C4 C3 110.2(3) . .
C5 C4 H4A 109.6 . .
C3 C4 H4A 109.6 . .
C5 C4 H4B 109.6 . .
C3 C4 H4B 109.6 . .
H4A C4 H4B 108.1 . .
C10 C5 C6 109.9(3) . .
C10 C5 C4 109.2(3) . .
C6 C5 C4 109.4(2) . .
C10 C5 H5 109.5 . .
C6 C5 H5 109.5 . .
C4 C5 H5 109.5 . .
C1 C6 C5 109.7(3) . .
C1 C6 H6A 109.7 . .
C5 C6 H6A 109.7 . .
C1 C6 H6B 109.7 . .
C5 C6 H6B 109.7 . .
H6A C6 H6B 108.2 . .
C8 C7 C1 110.5(3) . .
C8 C7 H7A 109.5 . .
C1 C7 H7A 109.5 . .
C8 C7 H7B 109.5 . .
C1 C7 H7B 109.5 . .
H7A C7 H7B 108.1 . .
C10 C8 C7 109.4(3) . .
C10 C8 C9 109.6(3) . .
C7 C8 C9 109.5(2) . .
C10 C8 H8 109.4 . .
C7 C8 H8 109.4 . .
C9 C8 H8 109.4 . .
C8 C9 C3 110.1(3) . .
C8 C9 H9A 109.6 . .
C3 C9 H9A 109.6 . .
C8 C9 H9B 109.6 . .
C3 C9 H9B 109.6 . .
H9A C9 H9B 108.2 . .
C8 C10 C5 109.6(3) . .
C8 C10 H10A 109.8 . .
C5 C10 H10A 109.8 . .
C8 C10 H10B 109.8 . .
C5 C10 H10B 109.8 . .
H10A C10 H10B 108.2 . .
C12 C11 C1 118.6(3) . .
C12 C11 H11A 107.7 . .
C1 C11 H11A 107.7 . .
C12 C11 H11B 107.7 . .
C1 C11 H11B 107.7 . .
H11A C11 H11B 107.1 . .
O3 C12 O4 116.1(3) . .
O3 C12 C11 124.2(3) . .
O4 C12 C11 119.6(3) . .
C14 C13 C3 112.7(2) . .
C14 C13 H13A 109.1 . .
C3 C13 H13A 109.1 . .
C14 C13 H13B 109.1 . .
C3 C13 H13B 109.1 . .
H13A C13 H13B 107.8 . .
O6 C14 O5 122.0(3) . .
O6 C14 C13 119.3(3) . .
O5 C14 C13 118.6(3) . .
N1 C15 C16 176.1(12) . .
C16 C16 C15 170(2) 2_556 .
C16 C16 H16A 80.1 2_556 .
C15 C16 H16A 109.2 . .
C16 C16 H16B 69.3 2_556 .
C15 C16 H16B 109.3 . .
H16A C16 H16B 109.5 . .
C16 C16 H16C 62.7 2_556 .
C15 C16 H16C 109.9 . .
H16A C16 H16C 109.5 . .
H16B C16 H16C 109.5 . .

loop_
_geom_bond_atom_site_label_1
_geom_bond_atom_site_label_2
_geom_bond_distance
_geom_bond_site_symmetry_2
U1 O1 1.749(2) .
U1 O2 1.769(2) .
U1 O6 2.259(2) 7_566
U1 O5 2.343(2) 3_455
U1 O4 2.414(2) 5_566
U1 O3 2.474(2) .
U1 O4 2.531(2) .
O3 C12 1.261(4) .
O4 C12 1.299(4) .
O4 U1 2.413(2) 5_566
O5 C14 1.276(4) .
O5 U1 2.343(2) 3_545
O6 C14 1.251(4) .
O6 U1 2.259(2) 7_566
N1 C15 1.139(13) .
C1 C2 1.535(4) .
C1 C6 1.538(4) .
C1 C11 1.540(4) .
C1 C7 1.547(4) .
C2 C3 1.537(4) .
C2 H2A 0.9900 .
C2 H2B 0.9900 .
C3 C9 1.537(4) .
C3 C4 1.542(4) .
C3 C13 1.556(4) .
C4 C5 1.539(4) .
C4 H4A 0.9900 .
C4 H4B 0.9900 .
C5 C10 1.535(5) .
C5 C6 1.538(4) .
C5 H5 1.0000 .
C6 H6A 0.9900 .
C6 H6B 0.9900 .
C7 C8 1.529(4) .
C7 H7A 0.9900 .
C7 H7B 0.9900 .
C8 C10 1.520(5) .
C8 C9 1.537(4) .
C8 H8 1.0000 .
C9 H9A 0.9900 .
C9 H9B 0.9900 .
C10 H10A 0.9900 .
C10 H10B 0.9900 .
C11 C12 1.485(4) .
C11 H11A 0.9900 .
C11 H11B 0.9900 .
C13 C14 1.504(4) .
C13 H13A 0.9900 .
C13 H13B 0.9900 .
C15 C16 1.473(17) .
C16 C16 0.77(3) 2_556
C16 H16A 0.9799 .
C16 H16B 0.9800 .
C16 H16C 0.9801 .
